data_4025552
loop_
_publ_author_name
'Sujeewa Ranatunga'
'Wathsala Liyanage'
'Juan R. Del Valle'

_publ_section_title
;
 Synthesis and Conformational Analysis of Bicyclic Extended Dipeptide
 Surrogates
;
_journal_name_full 'Journal of Organic Chemistry'
_journal_page_first 5113
_journal_page_last 5125
_journal_paper_doi 10.1021/jo1008433
_journal_volume 75
_journal_year 2010
_chemical_absolute_configuration syn
_chemical_formula_sum 'C17 H28 N2 O5'
_chemical_formula_weight 340.41
_chemical_name_systematic
; 
 ? 
;
_space_group_IT_number 4
_symmetry_cell_setting monoclinic
_symmetry_space_group_name_Hall 'P 2yb'
_symmetry_space_group_name_H-M 'P 1 21 1'
_atom_sites_solution_hydrogens geom
_atom_sites_solution_primary direct
_atom_sites_solution_secondary difmap
_audit_creation_method SHELXL-97
_cell_angle_alpha 90.00
_cell_angle_beta 104.232(2)
_cell_angle_gamma 90.00
_cell_formula_units_Z 2
_cell_length_a 10.7061(4)
_cell_length_b 6.0645(2)
_cell_length_c 14.7816(6)
_cell_measurement_reflns_used 6483
_cell_measurement_temperature 183(2)
_cell_measurement_theta_max 26.37
_cell_measurement_theta_min 2.84
_cell_volume 930.27(6)
_computing_cell_refinement 'Bruker SAINT'
_computing_data_collection 'Bruker APEX2'
_computing_data_reduction 'Bruker SAINT'
_computing_molecular_graphics 'Bruker SHELXTL'
_computing_publication_material 'Bruker SHELXTL'
_computing_structure_refinement 'SHELXL-97 (Sheldrick, 2008)'
_computing_structure_solution 'SHELXS-97 (Sheldrick, 2008)'
_diffrn_ambient_temperature 183(2)
_diffrn_measured_fraction_theta_full 0.998
_diffrn_measured_fraction_theta_max 0.998
_diffrn_measurement_device_type 'Bruker APEX-II CCD'
_diffrn_measurement_method '\f and \w scans'
_diffrn_radiation_monochromator graphite
_diffrn_radiation_source 'fine-focus sealed tube'
_diffrn_radiation_type MoK\a
_diffrn_radiation_wavelength 0.71073
_diffrn_reflns_av_R_equivalents 0.0299
_diffrn_reflns_av_sigmaI/netI 0.0234
_diffrn_reflns_limit_h_max 14
_diffrn_reflns_limit_h_min -14
_diffrn_reflns_limit_k_max 8
_diffrn_reflns_limit_k_min -7
_diffrn_reflns_limit_l_max 19
_diffrn_reflns_limit_l_min -19
_diffrn_reflns_number 16023
_diffrn_reflns_theta_full 28.29
_diffrn_reflns_theta_max 28.29
_diffrn_reflns_theta_min 2.12
_exptl_absorpt_coefficient_mu 0.089
_exptl_absorpt_correction_T_max 0.990
_exptl_absorpt_correction_T_min 0.960
_exptl_absorpt_correction_type multi-scan
_exptl_absorpt_process_details Bruker,SADABS
_exptl_crystal_colour colourless
_exptl_crystal_density_diffrn 1.215
_exptl_crystal_density_method 'not measured'
_exptl_crystal_description needle
_exptl_crystal_F_000 368
_exptl_crystal_size_max 0.46
_exptl_crystal_size_mid 0.09
_exptl_crystal_size_min 0.07
_refine_diff_density_max 0.205
_refine_diff_density_min -0.144
_refine_diff_density_rms 0.031
_refine_ls_extinction_method none
_refine_ls_goodness_of_fit_ref 1.030
_refine_ls_hydrogen_treatment mixed
_refine_ls_matrix_type full
_refine_ls_number_parameters 227
_refine_ls_number_reflns 2531
_refine_ls_number_restraints 1
_refine_ls_restrained_S_all 1.030
_refine_ls_R_factor_all 0.0447
_refine_ls_R_factor_gt 0.0350
_refine_ls_shift/su_max 0.001
_refine_ls_shift/su_mean 0.000
_refine_ls_structure_factor_coef Fsqd
_refine_ls_weighting_details 'calc w=1/[\s^2^(Fo^2^)+(0.0239P)^2^+0.2286P] where P=(Fo^2^+2Fc^2^)/3'
_refine_ls_weighting_scheme calc
_refine_ls_wR_factor_gt 0.0707
_refine_ls_wR_factor_ref 0.0744
_reflns_number_gt 2193
_reflns_number_total 2531
_reflns_threshold_expression >2sigma(I)
_cod_data_source_file jo1008433_si_003.cif
_cod_data_source_block jdv1
_cod_depositor_comments
;
The following automatic conversions were performed:

'_symmetry_cell_setting' value 'Monoclinic' changed to 'monoclinic'
according to the built-in table from CIF Core dictionary named
'cif_core.dic' version 2.4.1 from 2010-06-29.

Automatic conversion script
Id: cif_fix_values 1646 2011-03-28 12:23:43Z adriana 
;
_cod_database_code 4025552

loop_
_symmetry_equiv_pos_as_xyz
'x, y, z'
'-x, y+1/2, -z'

loop_
_atom_site_label
_atom_site_type_symbol
_atom_site_fract_x
_atom_site_fract_y
_atom_site_fract_z
_atom_site_U_iso_or_equiv
_atom_site_adp_type
_atom_site_occupancy
_atom_site_symmetry_multiplicity
_atom_site_calc_flag
_atom_site_refinement_flags
_atom_site_disorder_assembly
_atom_site_disorder_group
N1 N 0.22668(14) 1.1443(3) 1.01013(10) 0.0256(3) Uani 1 1 d . . .
C1 C 0.28292(17) 1.0616(4) 1.10299(12) 0.0286(4) Uani 1 1 d . . .
H1 H 0.2187 1.0638 1.1420 0.034 Uiso 1 1 calc R . .
C2 C 0.3218(2) 0.8213(4) 1.08561(15) 0.0429(5) Uani 1 1 d . . .
H2A H 0.4167 0.8060 1.1010 0.051 Uiso 1 1 calc R . .
H2B H 0.2867 0.7165 1.1244 0.051 Uiso 1 1 calc R . .
C3 C 0.2645(2) 0.7772(4) 0.98243(14) 0.0394(5) Uani 1 1 d . . .
H3A H 0.1783 0.7085 0.9723 0.047 Uiso 1 1 calc R . .
H3B H 0.3211 0.6790 0.9567 0.047 Uiso 1 1 calc R . .
C4 C 0.25526(17) 1.0052(3) 0.93737(12) 0.0282(4) Uani 1 1 d . . .
H4 H 0.3404 1.0475 0.9260 0.034 Uiso 1 1 calc R . .
C5 C 0.14493(18) 1.0588(3) 0.84951(12) 0.0286(4) Uani 1 1 d . . .
H5 H 0.1837 1.1035 0.7973 0.034 Uiso 1 1 calc R . .
C6 C 0.07670(19) 1.2596(4) 0.87975(13) 0.0325(4) Uani 1 1 d . . .
H6A H 0.1005 1.3964 0.8515 0.039 Uiso 1 1 calc R . .
H6B H -0.0180 1.2414 0.8600 0.039 Uiso 1 1 calc R . .
C7 C 0.12121(17) 1.2697(3) 0.98434(12) 0.0243(4) Uani 1 1 d . . .
O1 O 0.07166(13) 1.3752(2) 1.03696(9) 0.0344(3) Uani 1 1 d . . .
N2 N 0.05859(16) 0.8746(3) 0.81931(10) 0.0308(4) Uani 1 1 d . . .
H2N H 0.0118(19) 0.831(4) 0.8539(14) 0.036(6) Uiso 1 1 d . . .
C8 C 0.02137(17) 0.8165(3) 0.72873(12) 0.0260(4) Uani 1 1 d . . .
O2 O 0.06106(13) 0.8962(2) 0.66623(8) 0.0345(3) Uani 1 1 d . . .
O3 O -0.06504(12) 0.6495(2) 0.71985(8) 0.0310(3) Uani 1 1 d . . .
C9 C -0.12523(18) 0.5578(4) 0.62744(12) 0.0323(4) Uani 1 1 d . . .
C10 C -0.2044(2) 0.7364(4) 0.56724(15) 0.0466(6) Uani 1 1 d . . .
H10A H -0.1467 0.8510 0.5541 0.070 Uiso 1 1 calc R . .
H10B H -0.2641 0.8017 0.6004 0.070 Uiso 1 1 calc R . .
H10C H -0.2533 0.6717 0.5084 0.070 Uiso 1 1 calc R . .
C11 C -0.2113(2) 0.3778(4) 0.65083(15) 0.0422(5) Uani 1 1 d . . .
H11A H -0.2722 0.4430 0.6831 0.063 Uiso 1 1 calc R . .
H11B H -0.1581 0.2679 0.6914 0.063 Uiso 1 1 calc R . .
H11C H -0.2591 0.3068 0.5931 0.063 Uiso 1 1 calc R . .
C12 C -0.0252(2) 0.4578(4) 0.58295(15) 0.0452(5) Uani 1 1 d . . .
H12A H 0.0248 0.3470 0.6250 0.068 Uiso 1 1 calc R . .
H12B H 0.0326 0.5738 0.5713 0.068 Uiso 1 1 calc R . .
H12C H -0.0683 0.3878 0.5238 0.068 Uiso 1 1 calc R . .
C13 C 0.40281(18) 1.1890(3) 1.14969(13) 0.0301(4) Uani 1 1 d . . .
O4 O 0.46055(14) 1.3089(3) 1.10965(10) 0.0471(4) Uani 1 1 d . . .
O5 O 0.43736(12) 1.1354(3) 1.24046(8) 0.0343(3) Uani 1 1 d . . .
C14 C 0.5663(2) 1.1954(4) 1.29825(15) 0.0420(5) Uani 1 1 d . . .
C15 C 0.6679(2) 1.0845(5) 1.25856(17) 0.0542(7) Uani 1 1 d . . .
H15A H 0.6683 1.1512 1.1982 0.081 Uiso 1 1 calc R . .
H15B H 0.6485 0.9269 1.2500 0.081 Uiso 1 1 calc R . .
H15C H 0.7527 1.1038 1.3018 0.081 Uiso 1 1 calc R . .
C16 C 0.5651(2) 1.0957(5) 1.39252(14) 0.0572(7) Uani 1 1 d . . .
H16A H 0.5492 0.9368 1.3855 0.086 Uiso 1 1 calc R . .
H16B H 0.4967 1.1648 1.4162 0.086 Uiso 1 1 calc R . .
H16C H 0.6485 1.1215 1.4366 0.086 Uiso 1 1 calc R . .
C17 C 0.5819(3) 1.4430(5) 1.3043(2) 0.0683(9) Uani 1 1 d . . .
H17A H 0.5134 1.5069 1.3294 0.102 Uiso 1 1 calc R . .
H17B H 0.5767 1.5030 1.2420 0.102 Uiso 1 1 calc R . .
H17C H 0.6659 1.4796 1.3456 0.102 Uiso 1 1 calc R . .

loop_
_atom_site_aniso_label
_atom_site_aniso_U_11
_atom_site_aniso_U_22
_atom_site_aniso_U_33
_atom_site_aniso_U_23
_atom_site_aniso_U_13
_atom_site_aniso_U_12
N1 0.0283(7) 0.0263(8) 0.0204(7) -0.0020(6) 0.0024(6) -0.0003(7)
C1 0.0317(9) 0.0294(10) 0.0225(8) 0.0018(8) 0.0023(7) -0.0008(8)
C2 0.0542(13) 0.0277(11) 0.0390(12) 0.0026(9) -0.0034(10) 0.0012(10)
C3 0.0497(12) 0.0275(11) 0.0369(11) -0.0036(9) 0.0028(9) 0.0051(10)
C4 0.0283(9) 0.0287(11) 0.0282(9) -0.0044(8) 0.0081(7) -0.0009(8)
C5 0.0356(9) 0.0297(10) 0.0208(8) -0.0014(8) 0.0073(7) -0.0062(9)
C6 0.0387(10) 0.0280(10) 0.0260(9) 0.0008(8) -0.0013(8) 0.0004(9)
C7 0.0294(9) 0.0184(8) 0.0255(8) 0.0022(7) 0.0071(7) -0.0033(7)
O1 0.0447(8) 0.0274(7) 0.0351(7) -0.0008(6) 0.0175(6) 0.0041(7)
N2 0.0393(9) 0.0324(9) 0.0220(8) -0.0042(7) 0.0099(7) -0.0099(8)
C8 0.0293(9) 0.0246(9) 0.0225(8) -0.0001(7) 0.0032(7) 0.0036(8)
O2 0.0452(8) 0.0374(8) 0.0210(6) 0.0005(6) 0.0084(6) -0.0038(7)
O3 0.0395(7) 0.0304(7) 0.0203(6) -0.0038(6) 0.0019(5) -0.0061(6)
C9 0.0369(10) 0.0335(11) 0.0222(9) -0.0059(9) -0.0009(7) 0.0014(9)
C10 0.0471(12) 0.0449(14) 0.0379(12) 0.0026(11) -0.0087(10) 0.0046(11)
C11 0.0450(11) 0.0397(12) 0.0367(11) -0.0091(10) 0.0001(9) -0.0069(11)
C12 0.0560(14) 0.0422(13) 0.0379(12) -0.0119(10) 0.0123(10) 0.0039(11)
C13 0.0313(9) 0.0301(11) 0.0267(9) -0.0001(8) 0.0028(7) 0.0008(9)
O4 0.0439(8) 0.0514(10) 0.0403(8) 0.0127(8) -0.0007(6) -0.0152(8)
O5 0.0297(6) 0.0447(9) 0.0239(6) 0.0004(6) -0.0022(5) -0.0035(7)
C14 0.0373(11) 0.0455(14) 0.0335(11) -0.0005(10) -0.0095(9) -0.0073(10)
C15 0.0333(11) 0.0643(19) 0.0598(15) 0.0062(14) 0.0018(10) -0.0023(12)
C16 0.0475(13) 0.081(2) 0.0327(11) 0.0041(13) -0.0108(10) -0.0023(14)
C17 0.0732(19) 0.0462(16) 0.0680(18) -0.0122(14) -0.0164(14) -0.0106(14)

loop_
_atom_type_symbol
_atom_type_description
_atom_type_scat_dispersion_real
_atom_type_scat_dispersion_imag
_atom_type_scat_source
C C 0.0033 0.0000 'International Tables Vol C Tables 4.2.6.8 and 6.1.1.4'
H H 0.0000 0.0000 'International Tables Vol C Tables 4.2.6.8 and 6.1.1.4'
N N 0.0061 0.0000 'International Tables Vol C Tables 4.2.6.8 and 6.1.1.4'
O O 0.0106 0.0000 'International Tables Vol C Tables 4.2.6.8 and 6.1.1.4'

loop_
_geom_angle_atom_site_label_1
_geom_angle_atom_site_label_2
_geom_angle_atom_site_label_3
_geom_angle
_geom_angle_site_symmetry_1
_geom_angle_site_symmetry_3
_geom_angle_publ_flag
C7 N1 C1 126.39(15) . . ?
C7 N1 C4 115.77(14) . . ?
C1 N1 C4 112.69(15) . . ?
N1 C1 C13 111.39(16) . . ?
N1 C1 C2 103.55(16) . . ?
C13 C1 C2 108.85(16) . . ?
N1 C1 H1 110.9 . . ?
C13 C1 H1 110.9 . . ?
C2 C1 H1 110.9 . . ?
C3 C2 C1 105.80(17) . . ?
C3 C2 H2A 110.6 . . ?
C1 C2 H2A 110.6 . . ?
C3 C2 H2B 110.6 . . ?
C1 C2 H2B 110.6 . . ?
H2A C2 H2B 108.7 . . ?
C2 C3 C4 104.18(17) . . ?
C2 C3 H3A 110.9 . . ?
C4 C3 H3A 110.9 . . ?
C2 C3 H3B 110.9 . . ?
C4 C3 H3B 110.9 . . ?
H3A C3 H3B 108.9 . . ?
N1 C4 C3 101.83(14) . . ?
N1 C4 C5 103.91(14) . . ?
C3 C4 C5 120.40(17) . . ?
N1 C4 H4 110.0 . . ?
C3 C4 H4 110.0 . . ?
C5 C4 H4 110.0 . . ?
N2 C5 C6 112.74(15) . . ?
N2 C5 C4 113.03(16) . . ?
C6 C5 C4 103.82(14) . . ?
N2 C5 H5 109.0 . . ?
C6 C5 H5 109.0 . . ?
C4 C5 H5 109.0 . . ?
C7 C6 C5 106.11(16) . . ?
C7 C6 H6A 110.5 . . ?
C5 C6 H6A 110.5 . . ?
C7 C6 H6B 110.5 . . ?
C5 C6 H6B 110.5 . . ?
H6A C6 H6B 108.7 . . ?
O1 C7 N1 125.71(17) . . ?
O1 C7 C6 126.70(17) . . ?
N1 C7 C6 107.59(15) . . ?
C8 N2 C5 121.24(16) . . ?
C8 N2 H2N 116.6(15) . . ?
C5 N2 H2N 119.0(16) . . ?
O2 C8 N2 125.56(18) . . ?
O2 C8 O3 125.76(16) . . ?
N2 C8 O3 108.65(15) . . ?
C8 O3 C9 120.37(14) . . ?
O3 C9 C12 111.11(16) . . ?
O3 C9 C10 109.18(17) . . ?
C12 C9 C10 112.51(18) . . ?
O3 C9 C11 102.24(15) . . ?
C12 C9 C11 110.10(19) . . ?
C10 C9 C11 111.24(17) . . ?
C9 C10 H10A 109.5 . . ?
C9 C10 H10B 109.5 . . ?
H10A C10 H10B 109.5 . . ?
C9 C10 H10C 109.5 . . ?
H10A C10 H10C 109.5 . . ?
H10B C10 H10C 109.5 . . ?
C9 C11 H11A 109.5 . . ?
C9 C11 H11B 109.5 . . ?
H11A C11 H11B 109.5 . . ?
C9 C11 H11C 109.5 . . ?
H11A C11 H11C 109.5 . . ?
H11B C11 H11C 109.5 . . ?
C9 C12 H12A 109.5 . . ?
C9 C12 H12B 109.5 . . ?
H12A C12 H12B 109.5 . . ?
C9 C12 H12C 109.5 . . ?
H12A C12 H12C 109.5 . . ?
H12B C12 H12C 109.5 . . ?
O4 C13 O5 126.25(18) . . ?
O4 C13 C1 124.53(17) . . ?
O5 C13 C1 109.10(16) . . ?
C13 O5 C14 120.45(16) . . ?
O5 C14 C17 110.7(2) . . ?
O5 C14 C15 108.92(18) . . ?
C17 C14 C15 112.6(3) . . ?
O5 C14 C16 102.37(17) . . ?
C17 C14 C16 111.5(2) . . ?
C15 C14 C16 110.3(2) . . ?
C14 C15 H15A 109.5 . . ?
C14 C15 H15B 109.5 . . ?
H15A C15 H15B 109.5 . . ?
C14 C15 H15C 109.5 . . ?
H15A C15 H15C 109.5 . . ?
H15B C15 H15C 109.5 . . ?
C14 C16 H16A 109.5 . . ?
C14 C16 H16B 109.5 . . ?
H16A C16 H16B 109.5 . . ?
C14 C16 H16C 109.5 . . ?
H16A C16 H16C 109.5 . . ?
H16B C16 H16C 109.5 . . ?
C14 C17 H17A 109.5 . . ?
C14 C17 H17B 109.5 . . ?
H17A C17 H17B 109.5 . . ?
C14 C17 H17C 109.5 . . ?
H17A C17 H17C 109.5 . . ?
H17B C17 H17C 109.5 . . ?

loop_
_geom_bond_atom_site_label_1
_geom_bond_atom_site_label_2
_geom_bond_distance
_geom_bond_site_symmetry_2
_geom_bond_publ_flag
N1 C7 1.337(2) . ?
N1 C1 1.446(2) . ?
N1 C4 1.457(2) . ?
C1 C13 1.512(3) . ?
C1 C2 1.554(3) . ?
C1 H1 1.0000 . ?
C2 C3 1.521(3) . ?
C2 H2A 0.9900 . ?
C2 H2B 0.9900 . ?
C3 C4 1.528(3) . ?
C3 H3A 0.9900 . ?
C3 H3B 0.9900 . ?
C4 C5 1.560(3) . ?
C4 H4 1.0000 . ?
C5 N2 1.449(3) . ?
C5 C6 1.542(3) . ?
C5 H5 1.0000 . ?
C6 C7 1.503(2) . ?
C6 H6A 0.9900 . ?
C6 H6B 0.9900 . ?
C7 O1 1.224(2) . ?
N2 C8 1.347(2) . ?
N2 H2N 0.84(2) . ?
C8 O2 1.209(2) . ?
C8 O3 1.356(2) . ?
O3 C9 1.469(2) . ?
C9 C12 1.514(3) . ?
C9 C10 1.521(3) . ?
C9 C11 1.523(3) . ?
C10 H10A 0.9800 . ?
C10 H10B 0.9800 . ?
C10 H10C 0.9800 . ?
C11 H11A 0.9800 . ?
C11 H11B 0.9800 . ?
C11 H11C 0.9800 . ?
C12 H12A 0.9800 . ?
C12 H12B 0.9800 . ?
C12 H12C 0.9800 . ?
C13 O4 1.200(2) . ?
C13 O5 1.341(2) . ?
O5 C14 1.479(2) . ?
C14 C17 1.511(4) . ?
C14 C15 1.514(3) . ?
C14 C16 1.522(3) . ?
C15 H15A 0.9800 . ?
C15 H15B 0.9800 . ?
C15 H15C 0.9800 . ?
C16 H16A 0.9800 . ?
C16 H16B 0.9800 . ?
C16 H16C 0.9800 . ?
C17 H17A 0.9800 . ?
C17 H17B 0.9800 . ?
C17 H17C 0.9800 . ?

loop_
_geom_hbond_atom_site_label_D
_geom_hbond_atom_site_label_H
_geom_hbond_atom_site_label_A
_geom_hbond_distance_DH
_geom_hbond_distance_HA
_geom_hbond_distance_DA
_geom_hbond_angle_DHA
_geom_hbond_site_symmetry_A
C17 H17B O4 0.98 2.36 2.965(3) 119.4 .
C15 H15A O4 0.98 2.48 3.037(3) 115.9 .
C12 H12B O2 0.98 2.38 2.980(3) 118.7 .
C11 H11A O5 0.98 2.60 3.576(3) 176.1 2_547
C10 H10A O2 0.98 2.44 3.018(3) 117.3 .
C5 H5 O2 1.00 2.41 2.815(2) 103.4 .
C3 H3A N2 0.99 2.52 2.900(3) 102.5 .
N2 H2N O1 0.84(2) 2.04(2) 2.8133(19) 152(2) 2_547

loop_
_geom_torsion_atom_site_label_1
_geom_torsion_atom_site_label_2
_geom_torsion_atom_site_label_3
_geom_torsion_atom_site_label_4
_geom_torsion
_geom_torsion_site_symmetry_1
_geom_torsion_site_symmetry_2
_geom_torsion_site_symmetry_3
_geom_torsion_site_symmetry_4
_geom_torsion_publ_flag
C7 N1 C1 C13 -104.4(2) . . . . ?
C4 N1 C1 C13 102.33(18) . . . . ?
C7 N1 C1 C2 138.80(19) . . . . ?
C4 N1 C1 C2 -14.5(2) . . . . ?
N1 C1 C2 C3 -8.4(2) . . . . ?
C13 C1 C2 C3 -126.95(18) . . . . ?
C1 C2 C3 C4 26.5(2) . . . . ?
C7 N1 C4 C3 -125.32(17) . . . . ?
C1 N1 C4 C3 31.0(2) . . . . ?
C7 N1 C4 C5 0.5(2) . . . . ?
C1 N1 C4 C5 156.77(15) . . . . ?
C2 C3 C4 N1 -34.1(2) . . . . ?
C2 C3 C4 C5 -148.15(17) . . . . ?
N1 C4 C5 N2 -112.78(17) . . . . ?
C3 C4 C5 N2 0.2(2) . . . . ?
N1 C4 C5 C6 9.71(18) . . . . ?
C3 C4 C5 C6 122.68(18) . . . . ?
N2 C5 C6 C7 106.94(17) . . . . ?
C4 C5 C6 C7 -15.75(19) . . . . ?
C1 N1 C7 O1 17.4(3) . . . . ?
C4 N1 C7 O1 169.99(18) . . . . ?
C1 N1 C7 C6 -163.46(18) . . . . ?
C4 N1 C7 C6 -10.9(2) . . . . ?
C5 C6 C7 O1 -164.26(18) . . . . ?
C5 C6 C7 N1 16.6(2) . . . . ?
C6 C5 N2 C8 108.41(19) . . . . ?
C4 C5 N2 C8 -134.23(18) . . . . ?
C5 N2 C8 O2 5.7(3) . . . . ?
C5 N2 C8 O3 -176.12(16) . . . . ?
O2 C8 O3 C9 -3.8(3) . . . . ?
N2 C8 O3 C9 178.02(16) . . . . ?
C8 O3 C9 C12 61.9(2) . . . . ?
C8 O3 C9 C10 -62.8(2) . . . . ?
C8 O3 C9 C11 179.31(16) . . . . ?
N1 C1 C13 O4 -15.3(3) . . . . ?
C2 C1 C13 O4 98.3(2) . . . . ?
N1 C1 C13 O5 168.51(16) . . . . ?
C2 C1 C13 O5 -77.9(2) . . . . ?
O4 C13 O5 C14 -10.1(3) . . . . ?
C1 C13 O5 C14 166.08(18) . . . . ?
C13 O5 C14 C17 63.4(3) . . . . ?
C13 O5 C14 C15 -60.9(3) . . . . ?
C13 O5 C14 C16 -177.7(2) . . . . ?

loop_
_cod_related_entry_id
_cod_related_entry_database
_cod_related_entry_code
1 ChemSpider 30659241
